data_7045676
loop_
_publ_author_name
'Bresien, J.'
'Hinz, A.'
'Schulz, A.'
'Villinger, A.'

_publ_section_title
;
 Trapping of transient, heavy pnictogen-centred biradicals.
;
_journal_issue 13
_journal_name_full 'Dalton transactions (Cambridge, England : 2003)'
_journal_page_first 4433
_journal_page_last 4436
_journal_paper_doi 10.1039/c8dt00487k
_journal_volume 47
_journal_year 2018
_chemical_formula_moiety 'C62 H60 Bi2 N2, C6 H6'
_chemical_formula_sum 'C68 H66 Bi2 N2'
_chemical_formula_weight 1329.18
_space_group_crystal_system triclinic
_space_group_IT_number 2
_space_group_name_Hall '-P 1'
_space_group_name_H-M_alt 'P -1'
_symmetry_space_group_name_Hall '-P 1'
_symmetry_space_group_name_H-M 'P -1'
_atom_sites_solution_hydrogens geom
_audit_creation_method SHELXL-2013
_audit_update_record
;
2017-12-21 deposited with the CCDC.
2018-02-19 downloaded from the CCDC.
;
_cell_angle_alpha 98.920(2)
_cell_angle_beta 101.713(3)
_cell_angle_gamma 90.533(2)
_cell_formula_units_Z 2
_cell_length_a 12.0269(8)
_cell_length_b 12.4083(8)
_cell_length_c 19.5579(12)
_cell_measurement_reflns_used 9755
_cell_measurement_temperature 173(2)
_cell_measurement_theta_max 32.10
_cell_measurement_theta_min 2.22
_cell_volume 2820.8(3)
_computing_cell_refinement 'Bruker Apex V7.51A'
_computing_data_collection 'Bruker Apex V7.51A'
_computing_data_reduction 'Bruker SAINT'
_computing_molecular_graphics 'ORTEP-3v2.01 (Farrugia, 1997)'
_computing_publication_material SHELXL-2013
_computing_structure_refinement 'SHELXL-2013 (Sheldrick, 2013)'
_computing_structure_solution 'SHELXS-2013 (Sheldrick, 2013)'
_diffrn_ambient_temperature 173(2)
_diffrn_measured_fraction_theta_full 0.999
_diffrn_measured_fraction_theta_max 0.996
_diffrn_measurement_device_type 'Bruker Apex Kappa II-CCD-diffractometer'
_diffrn_measurement_method 'phi and omega scans'
_diffrn_radiation_monochromator graphite
_diffrn_radiation_source 'sealed tube'
_diffrn_radiation_type MoK\a
_diffrn_radiation_wavelength 0.71073
_diffrn_reflns_av_R_equivalents 0.0445
_diffrn_reflns_av_unetI/netI 0.0435
_diffrn_reflns_Laue_measured_fraction_full 0.999
_diffrn_reflns_Laue_measured_fraction_max 0.996
_diffrn_reflns_limit_h_max 17
_diffrn_reflns_limit_h_min -18
_diffrn_reflns_limit_k_max 18
_diffrn_reflns_limit_k_min -18
_diffrn_reflns_limit_l_max 29
_diffrn_reflns_limit_l_min -28
_diffrn_reflns_number 91771
_diffrn_reflns_point_group_measured_fraction_full 0.999
_diffrn_reflns_point_group_measured_fraction_max 0.996
_diffrn_reflns_theta_full 25.242
_diffrn_reflns_theta_max 32.498
_diffrn_reflns_theta_min 2.220
_exptl_absorpt_coefficient_mu 6.272
_exptl_absorpt_correction_T_max 0.7464
_exptl_absorpt_correction_T_min 0.5113
_exptl_absorpt_correction_type multi-scan
_exptl_absorpt_process_details '(SADABS; Sheldrick, 2004)'
_exptl_crystal_colour orange
_exptl_crystal_density_diffrn 1.565
_exptl_crystal_description block
_exptl_crystal_F_000 1308
_exptl_crystal_size_max 0.220
_exptl_crystal_size_mid 0.120
_exptl_crystal_size_min 0.070
_refine_diff_density_max 0.941
_refine_diff_density_min -1.448
_refine_diff_density_rms 0.114
_refine_ls_extinction_method none
_refine_ls_goodness_of_fit_ref 1.022
_refine_ls_hydrogen_treatment constr
_refine_ls_matrix_type full
_refine_ls_number_parameters 656
_refine_ls_number_reflns 20308
_refine_ls_number_restraints 0
_refine_ls_restrained_S_all 1.022
_refine_ls_R_factor_all 0.0425
_refine_ls_R_factor_gt 0.0262
_refine_ls_shift/su_max 0.002
_refine_ls_shift/su_mean 0.000
_refine_ls_structure_factor_coef Fsqd
_refine_ls_weighting_details 'w=1/[\s^2^(Fo^2^)+(0.0162P)^2^+1.0426P] where P=(Fo^2^+2Fc^2^)/3'
_refine_ls_weighting_scheme calc
_refine_ls_wR_factor_gt 0.0488
_refine_ls_wR_factor_ref 0.0531
_reflns_Friedel_coverage 0.000
_reflns_number_gt 15876
_reflns_number_total 20308
_reflns_threshold_expression 'I > 2\s(I)'
_cod_data_source_file c8dt00487k2.cif
_cod_data_source_block ah048b
_cod_depositor_comments 'Adding full bibliography for 7045674--7045676.cif.'
_cod_database_code 7045676
_shelx_space_group_comment
;
The symmetry employed for this shelxl refinement is uniquely defined
by the following loop, which should always be used as a source of
symmetry information in preference to the above space-group names.
They are only intended as comments.
;
_shelx_estimated_absorpt_t_min 0.339
_shelx_estimated_absorpt_t_max 0.668
_shelxl_version_number 2013-4

loop_
_space_group_symop_operation_xyz
'x, y, z'
'-x, -y, -z'

loop_
_atom_site_label
_atom_site_type_symbol
_atom_site_fract_x
_atom_site_fract_y
_atom_site_fract_z
_atom_site_U_iso_or_equiv
_atom_site_adp_type
_atom_site_occupancy
_atom_site_site_symmetry_order
_atom_site_calc_flag
_atom_site_refinement_flags_posn
_atom_site_refinement_flags_adp
_atom_site_refinement_flags_occupancy
_atom_site_disorder_assembly
_atom_site_disorder_group
Bi1 Bi 0.63902(2) 0.07912(2) 0.29876(2) 0.01911(2) Uani 1 1 d . . . . .
Bi2 Bi 0.46543(2) 0.27413(2) 0.26286(2) 0.01934(2) Uani 1 1 d . . . . .
N1 N 0.45694(15) 0.10309(14) 0.27919(10) 0.0231(4) Uani 1 1 d . . . . .
N2 N 0.62363(15) 0.25478(13) 0.33673(9) 0.0219(4) Uani 1 1 d . . . . .
C1 C 0.36931(19) 0.03017(17) 0.27803(11) 0.0214(4) Uani 1 1 d . . . . .
C2 C 0.38536(19) -0.08438(17) 0.27367(11) 0.0235(5) Uani 1 1 d . . . . .
C3 C 0.2977(2) -0.15409(19) 0.27913(13) 0.0326(6) Uani 1 1 d . . . . .
H3 H 0.3112 -0.2295 0.2785 0.039 Uiso 1 1 calc R U . . .
C4 C 0.1914(2) -0.1175(2) 0.28540(15) 0.0389(6) Uani 1 1 d . . . . .
H4 H 0.1331 -0.1661 0.2903 0.047 Uiso 1 1 calc R U . . .
C5 C 0.1727(2) -0.00850(19) 0.28427(14) 0.0343(6) Uani 1 1 d . . . . .
H5 H 0.0988 0.0169 0.2856 0.041 Uiso 1 1 calc R U . . .
C6 C 0.2583(2) 0.06575(17) 0.28123(12) 0.0252(5) Uani 1 1 d . . . . .
C7 C 0.49311(19) -0.13257(16) 0.25976(12) 0.0225(4) Uani 1 1 d . . . . .
C8 C 0.51864(19) -0.13682(17) 0.19192(12) 0.0237(5) Uani 1 1 d . . . . .
C9 C 0.6198(2) -0.18134(18) 0.17954(13) 0.0289(5) Uani 1 1 d . . . . .
H9 H 0.6379 -0.1823 0.1344 0.035 Uiso 1 1 calc R U . . .
C10 C 0.6949(2) -0.22421(18) 0.23082(13) 0.0309(5) Uani 1 1 d . . . . .
C11 C 0.6663(2) -0.22408(18) 0.29617(13) 0.0304(5) Uani 1 1 d . . . . .
H11 H 0.7154 -0.2564 0.3311 0.036 Uiso 1 1 calc R U . . .
C12 C 0.5680(2) -0.17804(17) 0.31177(12) 0.0255(5) Uani 1 1 d . . . . .
C13 C 0.4372(2) -0.09637(19) 0.13308(12) 0.0301(5) Uani 1 1 d . . . . .
H13A H 0.4635 -0.1157 0.0887 0.045 Uiso 1 1 calc R U . . .
H13B H 0.4336 -0.0168 0.1440 0.045 Uiso 1 1 calc R U . . .
H13C H 0.3615 -0.1302 0.1282 0.045 Uiso 1 1 calc R U . . .
C14 C 0.8048(3) -0.2705(2) 0.21597(18) 0.0496(8) Uani 1 1 d . . . . .
H14A H 0.7905 -0.3146 0.1687 0.074 Uiso 1 1 calc R U . . .
H14B H 0.8353 -0.3164 0.2513 0.074 Uiso 1 1 calc R U . . .
H14C H 0.8598 -0.2106 0.2182 0.074 Uiso 1 1 calc R U . . .
C15 C 0.5449(2) -0.1738(2) 0.38540(13) 0.0344(6) Uani 1 1 d . . . . .
H15A H 0.5318 -0.0984 0.4047 0.052 Uiso 1 1 calc R U . . .
H15B H 0.6105 -0.2001 0.4160 0.052 Uiso 1 1 calc R U . . .
H15C H 0.4775 -0.2202 0.3832 0.052 Uiso 1 1 calc R U . . .
C16 C 0.22889(19) 0.18257(18) 0.28062(12) 0.0264(5) Uani 1 1 d . . . . .
C17 C 0.2450(2) 0.25653(19) 0.34419(13) 0.0319(6) Uani 1 1 d . . . . .
C18 C 0.2076(2) 0.3623(2) 0.34270(16) 0.0409(7) Uani 1 1 d . . . . .
H18 H 0.2187 0.4123 0.3857 0.049 Uiso 1 1 calc R U . . .
C19 C 0.1551(2) 0.3965(2) 0.28082(18) 0.0466(7) Uani 1 1 d . . . . .
C20 C 0.1433(2) 0.3239(2) 0.21819(17) 0.0449(7) Uani 1 1 d . . . . .
H20 H 0.1099 0.3473 0.1749 0.054 Uiso 1 1 calc R U . . .
C21 C 0.1795(2) 0.2171(2) 0.21710(14) 0.0333(6) Uani 1 1 d . . . . .
C22 C 0.3011(3) 0.2223(2) 0.41296(14) 0.0484(8) Uani 1 1 d . . . . .
H22A H 0.2540 0.1646 0.4235 0.073 Uiso 1 1 calc R U . . .
H22B H 0.3097 0.2851 0.4510 0.073 Uiso 1 1 calc R U . . .
H22C H 0.3761 0.1948 0.4092 0.073 Uiso 1 1 calc R U . . .
C23 C 0.1066(3) 0.5093(2) 0.2809(2) 0.0752(12) Uani 1 1 d . . . . .
H23A H 0.1219 0.5396 0.2402 0.113 Uiso 1 1 calc R U . . .
H23B H 0.1424 0.5573 0.3247 0.113 Uiso 1 1 calc R U . . .
H23C H 0.0244 0.5036 0.2779 0.113 Uiso 1 1 calc R U . . .
C24 C 0.1650(3) 0.1403(2) 0.14746(14) 0.0467(7) Uani 1 1 d . . . . .
H24A H 0.1519 0.1827 0.1084 0.070 Uiso 1 1 calc R U . . .
H24B H 0.0998 0.0897 0.1424 0.070 Uiso 1 1 calc R U . . .
H24C H 0.2338 0.0990 0.1464 0.070 Uiso 1 1 calc R U . . .
C25 C 0.69579(18) 0.33301(17) 0.38265(11) 0.0210(4) Uani 1 1 d . . . . .
C26 C 0.68357(19) 0.44724(17) 0.38224(11) 0.0235(5) Uani 1 1 d . . . . .
C27 C 0.7544(2) 0.52293(19) 0.43203(13) 0.0311(5) Uani 1 1 d . . . . .
H27 H 0.7432 0.5985 0.4315 0.037 Uiso 1 1 calc R U . . .
C28 C 0.8410(2) 0.4920(2) 0.48250(13) 0.0356(6) Uani 1 1 d . . . . .
H28 H 0.8879 0.5450 0.5167 0.043 Uiso 1 1 calc R U . . .
C29 C 0.8574(2) 0.3815(2) 0.48184(12) 0.0309(5) Uani 1 1 d . . . . .
H29 H 0.9180 0.3591 0.5152 0.037 Uiso 1 1 calc R U . . .
C30 C 0.78733(19) 0.30243(18) 0.43347(11) 0.0234(4) Uani 1 1 d . . . . .
C31 C 0.5977(2) 0.48734(16) 0.32663(11) 0.0240(5) Uani 1 1 d . . . . .
C32 C 0.6213(2) 0.48240(17) 0.25794(12) 0.0260(5) Uani 1 1 d . . . . .
C33 C 0.5392(2) 0.51444(18) 0.20495(12) 0.0306(5) Uani 1 1 d . . . . .
H33 H 0.5544 0.5100 0.1588 0.037 Uiso 1 1 calc R U . . .
C34 C 0.4358(2) 0.55268(18) 0.21685(12) 0.0311(5) Uani 1 1 d . . . . .
C35 C 0.4161(2) 0.56081(17) 0.28557(12) 0.0287(5) Uani 1 1 d . . . . .
H35 H 0.3467 0.5888 0.2952 0.034 Uiso 1 1 calc R U . . .
C36 C 0.4955(2) 0.52897(16) 0.34010(11) 0.0249(5) Uani 1 1 d . . . . .
C37 C 0.7338(2) 0.4434(2) 0.24346(14) 0.0363(6) Uani 1 1 d . . . . .
H37A H 0.7370 0.3646 0.2441 0.054 Uiso 1 1 calc R U . . .
H37B H 0.7956 0.4817 0.2799 0.054 Uiso 1 1 calc R U . . .
H37C H 0.7418 0.4584 0.1969 0.054 Uiso 1 1 calc R U . . .
C38 C 0.3470(3) 0.5843(2) 0.15820(13) 0.0434(7) Uani 1 1 d . . . . .
H38A H 0.3470 0.5342 0.1142 0.065 Uiso 1 1 calc R U . . .
H38B H 0.3640 0.6590 0.1518 0.065 Uiso 1 1 calc R U . . .
H38C H 0.2721 0.5804 0.1704 0.065 Uiso 1 1 calc R U . . .
C39 C 0.4690(2) 0.5357(2) 0.41292(12) 0.0331(6) Uani 1 1 d . . . . .
H39A H 0.3917 0.5607 0.4119 0.050 Uiso 1 1 calc R U . . .
H39B H 0.5233 0.5873 0.4468 0.050 Uiso 1 1 calc R U . . .
H39C H 0.4748 0.4634 0.4273 0.050 Uiso 1 1 calc R U . . .
C40 C 0.81672(18) 0.18566(18) 0.43261(11) 0.0235(5) Uani 1 1 d . . . . .
C41 C 0.7684(2) 0.1182(2) 0.47063(12) 0.0287(5) Uani 1 1 d . . . . .
C42 C 0.8015(2) 0.0103(2) 0.46931(13) 0.0335(6) Uani 1 1 d . . . . .
H42 H 0.7687 -0.0352 0.4955 0.040 Uiso 1 1 calc R U . . .
C43 C 0.8802(2) -0.03217(19) 0.43122(13) 0.0319(5) Uani 1 1 d . . . . .
C44 C 0.9273(2) 0.03567(19) 0.39307(13) 0.0307(5) Uani 1 1 d . . . . .
H44 H 0.9813 0.0074 0.3663 0.037 Uiso 1 1 calc R U . . .
C45 C 0.89745(19) 0.14352(19) 0.39311(12) 0.0269(5) Uani 1 1 d . . . . .
C46 C 0.6804(2) 0.1605(2) 0.51201(15) 0.0437(7) Uani 1 1 d . . . . .
H46A H 0.6154 0.1848 0.4800 0.066 Uiso 1 1 calc R U . . .
H46B H 0.7137 0.2220 0.5484 0.066 Uiso 1 1 calc R U . . .
H46C H 0.6551 0.1021 0.5345 0.066 Uiso 1 1 calc R U . . .
C47 C 0.9187(2) -0.1478(2) 0.43211(15) 0.0445(7) Uani 1 1 d . . . . .
H47A H 0.9202 -0.1827 0.3838 0.067 Uiso 1 1 calc R U . . .
H47B H 0.8658 -0.1892 0.4513 0.067 Uiso 1 1 calc R U . . .
H47C H 0.9951 -0.1465 0.4618 0.067 Uiso 1 1 calc R U . . .
C48 C 0.9513(2) 0.2166(2) 0.35280(15) 0.0382(6) Uani 1 1 d . . . . .
H48A H 0.9980 0.1733 0.3241 0.057 Uiso 1 1 calc R U . . .
H48B H 0.9991 0.2739 0.3863 0.057 Uiso 1 1 calc R U . . .
H48C H 0.8916 0.2501 0.3219 0.057 Uiso 1 1 calc R U . . .
C49 C 0.63211(19) 0.13040(17) 0.18867(11) 0.0224(4) Uani 1 1 d . . . . .
C50 C 0.55912(19) 0.20713(17) 0.17354(11) 0.0223(4) Uani 1 1 d . . . . .
C51 C 0.7012(2) 0.06660(17) 0.14313(12) 0.0248(5) Uani 1 1 d . . . . .
C52 C 0.8101(2) 0.03660(19) 0.17159(13) 0.0310(5) Uani 1 1 d . . . . .
H52 H 0.8414 0.0601 0.2204 0.037 Uiso 1 1 calc R U . . .
C53 C 0.8739(2) -0.0269(2) 0.13035(15) 0.0412(6) Uani 1 1 d . . . . .
H53 H 0.9485 -0.0453 0.1507 0.049 Uiso 1 1 calc R U . . .
C54 C 0.8290(3) -0.0632(2) 0.05969(15) 0.0426(7) Uani 1 1 d . . . . .
H54 H 0.8721 -0.1074 0.0314 0.051 Uiso 1 1 calc R U . . .
C55 C 0.7215(3) -0.0351(2) 0.03042(14) 0.0390(6) Uani 1 1 d . . . . .
H55 H 0.6907 -0.0601 -0.0182 0.047 Uiso 1 1 calc R U . . .
C56 C 0.6574(2) 0.02946(18) 0.07109(12) 0.0291(5) Uani 1 1 d . . . . .
H56 H 0.5835 0.0485 0.0500 0.035 Uiso 1 1 calc R U . . .
C57B C 0.5306(14) 0.2587(8) 0.1083(3) 0.0287(18) Uani 0.47(4) 1 d G . P A 1
C58B C 0.6104(13) 0.2899(7) 0.0720(6) 0.0323(16) Uani 0.47(4) 1 d G . P A 1
H58B H 0.6886 0.2773 0.0878 0.039 Uiso 0.47(4) 1 calc R U P A 1
C59B C 0.5760(16) 0.3395(5) 0.0126(5) 0.0332(16) Uani 0.47(4) 1 d G . P A 1
H59B H 0.6306 0.3609 -0.0122 0.040 Uiso 0.47(4) 1 calc R U P A 1
C60B C 0.4617(17) 0.3580(4) -0.0105(2) 0.0287(18) Uani 0.47(4) 1 d G . P A 1
H60B H 0.4381 0.3919 -0.0511 0.034 Uiso 0.47(4) 1 calc R U P A 1
C61B C 0.3818(14) 0.3268(5) 0.0258(6) 0.0323(16) Uani 0.47(4) 1 d G . P A 1
H61B H 0.3037 0.3393 0.0100 0.039 Uiso 0.47(4) 1 calc R U P A 1
C62B C 0.4163(14) 0.2771(7) 0.0852(5) 0.0332(16) Uani 0.47(4) 1 d G . P A 1
H62B H 0.3617 0.2558 0.1100 0.040 Uiso 0.47(4) 1 calc R U P A 1
C57A C 0.5348(12) 0.2598(7) 0.1082(3) 0.0306(14) Uani 0.53(4) 1 d G . P A 2
C58A C 0.6266(9) 0.2882(6) 0.0806(5) 0.0299(14) Uani 0.53(4) 1 d G . P A 2
H58A H 0.7017 0.2739 0.1028 0.036 Uiso 0.53(4) 1 calc R U P A 2
C59A C 0.6087(12) 0.3377(5) 0.0204(5) 0.0298(14) Uani 0.53(4) 1 d G . P A 2
H59A H 0.6714 0.3572 0.0015 0.036 Uiso 0.53(4) 1 calc R U P A 2
C60A C 0.4989(15) 0.3587(4) -0.01212(18) 0.0306(14) Uani 0.53(4) 1 d G . P A 2
H60A H 0.4866 0.3925 -0.0532 0.037 Uiso 0.53(4) 1 calc R U P A 2
C61A C 0.4071(10) 0.3302(5) 0.0156(5) 0.0299(14) Uani 0.53(4) 1 d G . P A 2
H61A H 0.3320 0.3446 -0.0067 0.036 Uiso 0.53(4) 1 calc R U P A 2
C62A C 0.4250(10) 0.2808(6) 0.0757(5) 0.0298(14) Uani 0.53(4) 1 d G . P A 2
H62A H 0.3623 0.2613 0.0947 0.036 Uiso 0.53(4) 1 calc R U P A 2
C63 C 1.0452(3) -0.2797(3) 0.1084(2) 0.0723(10) Uani 1 1 d . . . . .
H63 H 1.0402 -0.2805 0.1561 0.087 Uiso 1 1 calc R U . . .
C64 C 0.9792(4) -0.3531(3) 0.0546(3) 0.0883(13) Uani 1 1 d . . . . .
H64 H 0.9272 -0.4032 0.0651 0.106 Uiso 1 1 calc R U . . .
C65 C 0.9897(4) -0.3527(4) -0.0145(2) 0.0943(14) Uani 1 1 d . . . . .
H65 H 0.9454 -0.4035 -0.0515 0.113 Uiso 1 1 calc R U . . .
C66 C 1.0643(4) -0.2788(4) -0.0302(2) 0.0845(12) Uani 1 1 d . . . . .
H66 H 1.0732 -0.2792 -0.0774 0.101 Uiso 1 1 calc R U . . .
C67 C 1.1252(3) -0.2045(4) 0.0251(2) 0.0797(12) Uani 1 1 d . . . . .
H67 H 1.1741 -0.1507 0.0155 0.096 Uiso 1 1 calc R U . . .
C68 C 1.1162(3) -0.2075(3) 0.0931(2) 0.0677(10) Uani 1 1 d . . . . .
H68 H 1.1611 -0.1574 0.1303 0.081 Uiso 1 1 calc R U . . .

loop_
_atom_site_aniso_label
_atom_site_aniso_U_11
_atom_site_aniso_U_22
_atom_site_aniso_U_33
_atom_site_aniso_U_23
_atom_site_aniso_U_13
_atom_site_aniso_U_12
Bi1 0.02092(4) 0.01630(4) 0.01995(4) 0.00457(3) 0.00257(3) 0.00149(3)
Bi2 0.02213(4) 0.01586(4) 0.01970(4) 0.00354(3) 0.00295(3) 0.00223(3)
N1 0.0205(9) 0.0163(8) 0.0331(10) 0.0062(7) 0.0054(8) 0.0014(7)
N2 0.0250(10) 0.0164(8) 0.0210(9) 0.0028(7) -0.0025(7) 0.0006(7)
C1 0.0240(11) 0.0210(10) 0.0196(10) 0.0038(8) 0.0050(8) -0.0004(9)
C2 0.0277(12) 0.0200(10) 0.0232(11) 0.0030(9) 0.0067(9) 0.0000(9)
C3 0.0364(14) 0.0204(11) 0.0436(15) 0.0040(10) 0.0157(12) -0.0021(10)
C4 0.0356(15) 0.0287(13) 0.0563(17) 0.0036(12) 0.0213(13) -0.0087(11)
C5 0.0292(13) 0.0315(13) 0.0464(15) 0.0050(11) 0.0181(12) 0.0013(11)
C6 0.0281(12) 0.0233(11) 0.0259(12) 0.0031(9) 0.0100(9) 0.0005(9)
C7 0.0263(11) 0.0141(9) 0.0266(11) 0.0017(8) 0.0058(9) -0.0033(8)
C8 0.0277(12) 0.0172(10) 0.0255(11) 0.0011(9) 0.0054(9) -0.0010(9)
C9 0.0363(14) 0.0213(11) 0.0307(13) 0.0008(9) 0.0135(11) 0.0007(10)
C10 0.0300(13) 0.0210(11) 0.0418(15) 0.0050(10) 0.0080(11) 0.0034(10)
C11 0.0330(13) 0.0200(11) 0.0377(14) 0.0098(10) 0.0025(11) -0.0002(10)
C12 0.0302(12) 0.0166(10) 0.0295(12) 0.0038(9) 0.0056(10) -0.0032(9)
C13 0.0337(13) 0.0297(12) 0.0250(12) 0.0028(10) 0.0031(10) -0.0011(10)
C14 0.0439(17) 0.0442(16) 0.070(2) 0.0192(15) 0.0249(16) 0.0184(14)
C15 0.0417(15) 0.0336(13) 0.0286(13) 0.0107(10) 0.0049(11) 0.0002(11)
C16 0.0205(11) 0.0271(11) 0.0335(13) 0.0036(10) 0.0110(9) 0.0010(9)
C17 0.0337(14) 0.0265(12) 0.0400(14) 0.0018(10) 0.0205(11) -0.0004(10)
C18 0.0402(16) 0.0305(13) 0.0558(18) -0.0047(12) 0.0277(14) 0.0005(12)
C19 0.0349(15) 0.0302(14) 0.079(2) 0.0096(15) 0.0202(15) 0.0092(12)
C20 0.0324(15) 0.0420(16) 0.0609(19) 0.0203(14) 0.0016(13) 0.0071(12)
C21 0.0255(12) 0.0333(13) 0.0409(15) 0.0065(11) 0.0062(11) 0.0010(10)
C22 0.073(2) 0.0410(16) 0.0341(15) 0.0019(12) 0.0201(15) -0.0040(15)
C23 0.061(2) 0.0358(17) 0.135(4) 0.017(2) 0.031(2) 0.0207(16)
C24 0.0430(17) 0.0536(18) 0.0384(16) 0.0053(13) -0.0020(13) -0.0036(14)
C25 0.0235(11) 0.0221(10) 0.0178(10) 0.0013(8) 0.0068(8) -0.0004(9)
C26 0.0287(12) 0.0215(11) 0.0203(11) 0.0023(9) 0.0064(9) 0.0006(9)
C27 0.0357(14) 0.0223(11) 0.0324(13) -0.0037(10) 0.0065(11) -0.0029(10)
C28 0.0371(14) 0.0315(13) 0.0313(13) -0.0087(11) 0.0014(11) -0.0053(11)
C29 0.0264(12) 0.0375(14) 0.0243(12) -0.0007(10) -0.0010(9) 0.0021(10)
C30 0.0210(11) 0.0282(11) 0.0207(11) 0.0024(9) 0.0045(8) 0.0028(9)
C31 0.0373(13) 0.0129(9) 0.0211(11) 0.0015(8) 0.0054(9) -0.0026(9)
C32 0.0365(13) 0.0175(10) 0.0243(12) 0.0023(9) 0.0076(10) -0.0038(9)
C33 0.0523(16) 0.0204(11) 0.0205(11) 0.0055(9) 0.0094(11) -0.0027(11)
C34 0.0493(16) 0.0189(11) 0.0239(12) 0.0075(9) 0.0020(11) 0.0024(10)
C35 0.0409(14) 0.0158(10) 0.0294(12) 0.0046(9) 0.0060(10) 0.0068(10)
C36 0.0396(14) 0.0145(10) 0.0210(11) 0.0028(8) 0.0075(10) 0.0013(9)
C37 0.0423(16) 0.0353(14) 0.0333(14) 0.0032(11) 0.0150(12) -0.0061(12)
C38 0.063(2) 0.0369(14) 0.0282(14) 0.0098(11) -0.0005(13) 0.0139(13)
C39 0.0447(15) 0.0312(13) 0.0241(12) 0.0037(10) 0.0096(11) 0.0068(11)
C40 0.0193(11) 0.0264(11) 0.0223(11) 0.0030(9) -0.0009(8) 0.0005(9)
C41 0.0277(12) 0.0366(13) 0.0219(11) 0.0100(10) 0.0016(9) 0.0015(10)
C42 0.0353(14) 0.0374(14) 0.0278(13) 0.0144(11) -0.0004(10) -0.0012(11)
C43 0.0295(13) 0.0282(12) 0.0337(13) 0.0083(10) -0.0063(10) 0.0034(10)
C44 0.0239(12) 0.0308(13) 0.0353(13) 0.0018(10) 0.0033(10) 0.0059(10)
C45 0.0216(11) 0.0302(12) 0.0277(12) 0.0040(10) 0.0029(9) 0.0004(9)
C46 0.0462(17) 0.0529(17) 0.0393(15) 0.0138(13) 0.0210(13) 0.0054(14)
C47 0.0424(16) 0.0330(14) 0.0501(17) 0.0093(12) -0.0114(13) 0.0069(12)
C48 0.0349(15) 0.0355(14) 0.0482(16) 0.0040(12) 0.0202(12) -0.0002(11)
C49 0.0290(12) 0.0203(10) 0.0181(10) 0.0031(8) 0.0051(9) -0.0021(9)
C50 0.0291(12) 0.0197(10) 0.0172(10) 0.0023(8) 0.0031(8) -0.0008(9)
C51 0.0327(13) 0.0181(10) 0.0254(12) 0.0049(9) 0.0089(10) -0.0004(9)
C52 0.0309(13) 0.0310(12) 0.0300(13) 0.0017(10) 0.0060(10) 0.0024(10)
C53 0.0361(15) 0.0414(15) 0.0491(17) 0.0067(13) 0.0161(13) 0.0098(12)
C54 0.0515(18) 0.0392(15) 0.0416(16) -0.0005(12) 0.0246(14) 0.0145(13)
C55 0.0580(19) 0.0340(14) 0.0268(13) -0.0012(11) 0.0172(13) 0.0024(13)
C56 0.0367(14) 0.0263(12) 0.0246(12) 0.0042(9) 0.0070(10) 0.0037(10)
C57B 0.044(4) 0.022(3) 0.016(3) 0.004(2) -0.0034(19) 0.0041(19)
C58B 0.047(4) 0.030(3) 0.019(3) 0.005(2) 0.0048(19) 0.001(2)
C59B 0.046(4) 0.038(3) 0.016(3) 0.011(2) 0.001(2) 0.006(2)
C60B 0.044(4) 0.022(3) 0.016(3) 0.004(2) -0.0034(19) 0.0041(19)
C61B 0.047(4) 0.030(3) 0.019(3) 0.005(2) 0.0048(19) 0.001(2)
C62B 0.046(4) 0.038(3) 0.016(3) 0.011(2) 0.001(2) 0.006(2)
C57A 0.045(4) 0.028(3) 0.023(3) 0.007(2) 0.014(2) 0.0033(18)
C58A 0.043(3) 0.032(3) 0.018(2) 0.0111(18) 0.0092(17) 0.0073(18)
C59A 0.041(3) 0.025(3) 0.024(2) 0.0081(18) 0.006(2) 0.0020(17)
C60A 0.045(4) 0.028(3) 0.023(3) 0.007(2) 0.014(2) 0.0033(18)
C61A 0.043(3) 0.032(3) 0.018(2) 0.0111(18) 0.0092(17) 0.0073(18)
C62A 0.041(3) 0.025(3) 0.024(2) 0.0081(18) 0.006(2) 0.0020(17)
C63 0.062(2) 0.075(3) 0.078(3) 0.013(2) 0.011(2) 0.014(2)
C64 0.093(3) 0.066(3) 0.106(4) 0.027(3) 0.012(3) 0.002(2)
C65 0.109(4) 0.091(3) 0.075(3) 0.007(3) 0.006(3) -0.008(3)
C66 0.068(3) 0.114(4) 0.070(3) 0.031(3) -0.002(2) 0.011(3)
C67 0.043(2) 0.098(3) 0.099(3) 0.029(3) 0.007(2) 0.000(2)
C68 0.0391(19) 0.089(3) 0.076(3) 0.013(2) 0.0129(18) 0.0086(18)

loop_
_atom_type_symbol
_atom_type_description
_atom_type_scat_dispersion_real
_atom_type_scat_dispersion_imag
_atom_type_scat_source
C C 0.0033 0.0016 'International Tables Vol C Tables 4.2.6.8 and 6.1.1.4'
N N 0.0061 0.0033 'International Tables Vol C Tables 4.2.6.8 and 6.1.1.4'
Bi Bi -4.1077 10.2566 'International Tables Vol C Tables 4.2.6.8 and 6.1.1.4'
H H 0.0000 0.0000 'International Tables Vol C Tables 4.2.6.8 and 6.1.1.4'

loop_
_geom_angle_atom_site_label_1
_geom_angle_atom_site_label_2
_geom_angle_atom_site_label_3
_geom_angle
N1 Bi1 N2 75.27(6)
N1 Bi1 C49 85.66(7)
N2 Bi1 C49 85.62(7)
N1 Bi1 Bi2 41.78(4)
N2 Bi1 Bi2 41.47(5)
C49 Bi1 Bi2 65.21(5)
N2 Bi2 N1 75.42(7)
N2 Bi2 C50 86.57(7)
N1 Bi2 C50 84.71(7)
N2 Bi2 Bi1 42.17(4)
N1 Bi2 Bi1 41.26(5)
C50 Bi2 Bi1 65.14(5)
C1 N1 Bi1 129.03(14)
C1 N1 Bi2 134.02(15)
Bi1 N1 Bi2 96.96(7)
C25 N2 Bi2 129.53(14)
C25 N2 Bi1 133.35(15)
Bi2 N2 Bi1 96.36(6)
N1 C1 C6 121.32(19)
N1 C1 C2 121.9(2)
C6 C1 C2 116.82(19)
C3 C2 C1 120.1(2)
C3 C2 C7 118.48(19)
C1 C2 C7 121.36(19)
C4 C3 C2 122.3(2)
C4 C3 H3 118.9
C2 C3 H3 118.9
C5 C4 C3 118.0(2)
C5 C4 H4 121.0
C3 C4 H4 121.0
C4 C5 C6 122.2(2)
C4 C5 H5 118.9
C6 C5 H5 118.9
C5 C6 C1 120.3(2)
C5 C6 C16 117.9(2)
C1 C6 C16 121.77(19)
C12 C7 C8 119.2(2)
C12 C7 C2 121.41(19)
C8 C7 C2 119.4(2)
C9 C8 C7 119.0(2)
C9 C8 C13 119.9(2)
C7 C8 C13 121.1(2)
C10 C9 C8 122.1(2)
C10 C9 H9 118.9
C8 C9 H9 118.9
C9 C10 C11 118.2(2)
C9 C10 C14 120.8(2)
C11 C10 C14 120.9(2)
C12 C11 C10 121.8(2)
C12 C11 H11 119.1
C10 C11 H11 119.1
C11 C12 C7 119.6(2)
C11 C12 C15 119.4(2)
C7 C12 C15 120.9(2)
C8 C13 H13A 109.5
C8 C13 H13B 109.5
H13A C13 H13B 109.5
C8 C13 H13C 109.5
H13A C13 H13C 109.5
H13B C13 H13C 109.5
C10 C14 H14A 109.5
C10 C14 H14B 109.5
H14A C14 H14B 109.5
C10 C14 H14C 109.5
H14A C14 H14C 109.5
H14B C14 H14C 109.5
C12 C15 H15A 109.5
C12 C15 H15B 109.5
H15A C15 H15B 109.5
C12 C15 H15C 109.5
H15A C15 H15C 109.5
H15B C15 H15C 109.5
C21 C16 C17 119.6(2)
C21 C16 C6 120.0(2)
C17 C16 C6 120.3(2)
C18 C17 C16 119.0(3)
C18 C17 C22 120.4(2)
C16 C17 C22 120.6(2)
C19 C18 C17 122.1(3)
C19 C18 H18 119.0
C17 C18 H18 119.0
C18 C19 C20 118.3(2)
C18 C19 C23 121.4(3)
C20 C19 C23 120.3(3)
C19 C20 C21 121.6(3)
C19 C20 H20 119.2
C21 C20 H20 119.2
C16 C21 C20 119.3(2)
C16 C21 C24 120.8(2)
C20 C21 C24 119.9(3)
C17 C22 H22A 109.5
C17 C22 H22B 109.5
H22A C22 H22B 109.5
C17 C22 H22C 109.5
H22A C22 H22C 109.5
H22B C22 H22C 109.5
C19 C23 H23A 109.5
C19 C23 H23B 109.5
H23A C23 H23B 109.5
C19 C23 H23C 109.5
H23A C23 H23C 109.5
H23B C23 H23C 109.5
C21 C24 H24A 109.5
C21 C24 H24B 109.5
H24A C24 H24B 109.5
C21 C24 H24C 109.5
H24A C24 H24C 109.5
H24B C24 H24C 109.5
N2 C25 C30 120.67(19)
N2 C25 C26 122.7(2)
C30 C25 C26 116.62(19)
C27 C26 C25 120.6(2)
C27 C26 C31 118.7(2)
C25 C26 C31 120.70(19)
C28 C27 C26 122.1(2)
C28 C27 H27 118.9
C26 C27 H27 118.9
C27 C28 C29 118.2(2)
C27 C28 H28 120.9
C29 C28 H28 120.9
C28 C29 C30 121.7(2)
C28 C29 H29 119.1
C30 C29 H29 119.1
C29 C30 C25 120.7(2)
C29 C30 C40 118.1(2)
C25 C30 C40 120.97(19)
C36 C31 C32 119.5(2)
C36 C31 C26 121.99(19)
C32 C31 C26 118.5(2)
C33 C32 C31 118.7(2)
C33 C32 C37 121.0(2)
C31 C32 C37 120.3(2)
C34 C33 C32 122.4(2)
C34 C33 H33 118.8
C32 C33 H33 118.8
C33 C34 C35 117.8(2)
C33 C34 C38 121.5(2)
C35 C34 C38 120.7(2)
C36 C35 C34 121.7(2)
C36 C35 H35 119.1
C34 C35 H35 119.1
C35 C36 C31 119.7(2)
C35 C36 C39 119.9(2)
C31 C36 C39 120.4(2)
C32 C37 H37A 109.5
C32 C37 H37B 109.5
H37A C37 H37B 109.5
C32 C37 H37C 109.5
H37A C37 H37C 109.5
H37B C37 H37C 109.5
C34 C38 H38A 109.5
C34 C38 H38B 109.5
H38A C38 H38B 109.5
C34 C38 H38C 109.5
H38A C38 H38C 109.5
H38B C38 H38C 109.5
C36 C39 H39A 109.5
C36 C39 H39B 109.5
H39A C39 H39B 109.5
C36 C39 H39C 109.5
H39A C39 H39C 109.5
H39B C39 H39C 109.5
C41 C40 C45 119.5(2)
C41 C40 C30 121.8(2)
C45 C40 C30 118.65(19)
C40 C41 C42 119.2(2)
C40 C41 C46 120.6(2)
C42 C41 C46 120.2(2)
C43 C42 C41 122.1(2)
C43 C42 H42 119.0
C41 C42 H42 119.0
C42 C43 C44 118.2(2)
C42 C43 C47 121.8(2)
C44 C43 C47 120.0(2)
C45 C44 C43 121.7(2)
C45 C44 H44 119.1
C43 C44 H44 119.1
C44 C45 C40 119.2(2)
C44 C45 C48 121.0(2)
C40 C45 C48 119.7(2)
C41 C46 H46A 109.5
C41 C46 H46B 109.5
H46A C46 H46B 109.5
C41 C46 H46C 109.5
H46A C46 H46C 109.5
H46B C46 H46C 109.5
C43 C47 H47A 109.5
C43 C47 H47B 109.5
H47A C47 H47B 109.5
C43 C47 H47C 109.5
H47A C47 H47C 109.5
H47B C47 H47C 109.5
C45 C48 H48A 109.5
C45 C48 H48B 109.5
H48A C48 H48B 109.5
C45 C48 H48C 109.5
H48A C48 H48C 109.5
H48B C48 H48C 109.5
C50 C49 C51 129.2(2)
C50 C49 Bi1 114.52(15)
C51 C49 Bi1 115.98(15)
C49 C50 C57B 129.6(6)
C49 C50 C57A 128.4(5)
C49 C50 Bi2 115.07(15)
C57B C50 Bi2 115.3(6)
C57A C50 Bi2 116.4(5)
C52 C51 C56 117.6(2)
C52 C51 C49 120.8(2)
C56 C51 C49 121.5(2)
C53 C52 C51 121.5(2)
C53 C52 H52 119.2
C51 C52 H52 119.2
C54 C53 C52 120.0(3)
C54 C53 H53 120.0
C52 C53 H53 120.0
C55 C54 C53 119.6(2)
C55 C54 H54 120.2
C53 C54 H54 120.2
C54 C55 C56 120.9(2)
C54 C55 H55 119.6
C56 C55 H55 119.6
C55 C56 C51 120.4(2)
C55 C56 H56 119.8
C51 C56 H56 119.8
C58B C57B C62B 120.0
C58B C57B C50 124.1(10)
C62B C57B C50 115.8(10)
C59B C58B C57B 120.0
C59B C58B H58B 120.0
C57B C58B H58B 120.0
C58B C59B C60B 120.0
C58B C59B H59B 120.0
C60B C59B H59B 120.0
C61B C60B C59B 120.0
C61B C60B H60B 120.0
C59B C60B H60B 120.0
C62B C61B C60B 120.0
C62B C61B H61B 120.0
C60B C61B H61B 120.0
C61B C62B C57B 120.0
C61B C62B H62B 120.0
C57B C62B H62B 120.0
C58A C57A C62A 120.0
C58A C57A C50 117.8(9)
C62A C57A C50 122.2(9)
C59A C58A C57A 120.0
C59A C58A H58A 120.0
C57A C58A H58A 120.0
C58A C59A C60A 120.0
C58A C59A H59A 120.0
C60A C59A H59A 120.0
C61A C60A C59A 120.0
C61A C60A H60A 120.0
C59A C60A H60A 120.0
C60A C61A C62A 120.0
C60A C61A H61A 120.0
C62A C61A H61A 120.0
C61A C62A C57A 120.0
C61A C62A H62A 120.0
C57A C62A H62A 120.0
C68 C63 C64 120.0(4)
C68 C63 H63 120.0
C64 C63 H63 120.0
C65 C64 C63 119.2(4)
C65 C64 H64 120.4
C63 C64 H64 120.4
C64 C65 C66 120.7(4)
C64 C65 H65 119.7
C66 C65 H65 119.7
C67 C66 C65 117.8(4)
C67 C66 H66 121.1
C65 C66 H66 121.1
C68 C67 C66 120.9(4)
C68 C67 H67 119.6
C66 C67 H67 119.6
C63 C68 C67 121.2(4)
C63 C68 H68 119.4
C67 C68 H68 119.4

loop_
_geom_bond_atom_site_label_1
_geom_bond_atom_site_label_2
_geom_bond_distance
Bi1 N1 2.1766(18)
Bi1 N2 2.2131(17)
Bi1 C49 2.324(2)
Bi1 Bi2 3.27611(19)
Bi2 N2 2.1829(18)
Bi2 N1 2.1991(17)
Bi2 C50 2.319(2)
N1 C1 1.377(3)
N2 C25 1.378(3)
C1 C6 1.420(3)
C1 C2 1.428(3)
C2 C3 1.389(3)
C2 C7 1.489(3)
C3 C4 1.383(4)
C3 H3 0.9500
C4 C5 1.376(3)
C4 H4 0.9500
C5 C6 1.392(3)
C5 H5 0.9500
C6 C16 1.497(3)
C7 C12 1.407(3)
C7 C8 1.415(3)
C8 C9 1.391(3)
C8 C13 1.505(3)
C9 C10 1.382(3)
C9 H9 0.9500
C10 C11 1.389(3)
C10 C14 1.509(4)
C11 C12 1.387(3)
C11 H11 0.9500
C12 C15 1.514(3)
C13 H13A 0.9800
C13 H13B 0.9800
C13 H13C 0.9800
C14 H14A 0.9800
C14 H14B 0.9800
C14 H14C 0.9800
C15 H15A 0.9800
C15 H15B 0.9800
C15 H15C 0.9800
C16 C21 1.396(3)
C16 C17 1.404(3)
C17 C18 1.394(4)
C17 C22 1.503(4)
C18 C19 1.378(4)
C18 H18 0.9500
C19 C20 1.385(4)
C19 C23 1.521(4)
C20 C21 1.397(4)
C20 H20 0.9500
C21 C24 1.513(4)
C22 H22A 0.9800
C22 H22B 0.9800
C22 H22C 0.9800
C23 H23A 0.9800
C23 H23B 0.9800
C23 H23C 0.9800
C24 H24A 0.9800
C24 H24B 0.9800
C24 H24C 0.9800
C25 C30 1.423(3)
C25 C26 1.427(3)
C26 C27 1.386(3)
C26 C31 1.489(3)
C27 C28 1.383(4)
C27 H27 0.9500
C28 C29 1.385(3)
C28 H28 0.9500
C29 C30 1.393(3)
C29 H29 0.9500
C30 C40 1.493(3)
C31 C36 1.396(3)
C31 C32 1.421(3)
C32 C33 1.389(3)
C32 C37 1.506(3)
C33 C34 1.385(4)
C33 H33 0.9500
C34 C35 1.400(3)
C34 C38 1.504(4)
C35 C36 1.389(3)
C35 H35 0.9500
C36 C39 1.512(3)
C37 H37A 0.9800
C37 H37B 0.9800
C37 H37C 0.9800
C38 H38A 0.9800
C38 H38B 0.9800
C38 H38C 0.9800
C39 H39A 0.9800
C39 H39B 0.9800
C39 H39C 0.9800
C40 C41 1.396(3)
C40 C45 1.415(3)
C41 C42 1.399(3)
C41 C46 1.508(3)
C42 C43 1.380(4)
C42 H42 0.9500
C43 C44 1.394(3)
C43 C47 1.513(3)
C44 C45 1.389(3)
C44 H44 0.9500
C45 C48 1.510(3)
C46 H46A 0.9800
C46 H46B 0.9800
C46 H46C 0.9800
C47 H47A 0.9800
C47 H47B 0.9800
C47 H47C 0.9800
C48 H48A 0.9800
C48 H48B 0.9800
C48 H48C 0.9800
C49 C50 1.327(3)
C49 C51 1.484(3)
C50 C57B 1.495(4)
C50 C57A 1.501(3)
C51 C52 1.394(3)
C51 C56 1.403(3)
C52 C53 1.387(3)
C52 H52 0.9500
C53 C54 1.380(4)
C53 H53 0.9500
C54 C55 1.374(4)
C54 H54 0.9500
C55 C56 1.390(3)
C55 H55 0.9500
C56 H56 0.9500
C57B C58B 1.3900
C57B C62B 1.3900
C58B C59B 1.3900
C58B H58B 0.9500
C59B C60B 1.3900
C59B H59B 0.9500
C60B C61B 1.3900
C60B H60B 0.9500
C61B C62B 1.3900
C61B H61B 0.9500
C62B H62B 0.9500
C57A C58A 1.3900
C57A C62A 1.3900
C58A C59A 1.3900
C58A H58A 0.9500
C59A C60A 1.3900
C59A H59A 0.9500
C60A C61A 1.3900
C60A H60A 0.9500
C61A C62A 1.3900
C61A H61A 0.9500
C62A H62A 0.9500
C63 C68 1.340(5)
C63 C64 1.384(6)
C63 H63 0.9500
C64 C65 1.383(6)
C64 H64 0.9500
C65 C66 1.387(6)
C65 H65 0.9500
C66 C67 1.383(6)
C66 H66 0.9500
C67 C68 1.362(5)
C67 H67 0.9500
C68 H68 0.9500

loop_
_geom_torsion_atom_site_label_1
_geom_torsion_atom_site_label_2
_geom_torsion_atom_site_label_3
_geom_torsion_atom_site_label_4
_geom_torsion
Bi1 N1 C1 C6 164.70(16)
Bi2 N1 C1 C6 -15.6(3)
Bi1 N1 C1 C2 -15.2(3)
Bi2 N1 C1 C2 164.52(16)
N1 C1 C2 C3 174.1(2)
C6 C1 C2 C3 -5.8(3)
N1 C1 C2 C7 -8.9(3)
C6 C1 C2 C7 171.2(2)
C1 C2 C3 C4 3.2(4)
C7 C2 C3 C4 -173.9(2)
C2 C3 C4 C5 1.7(4)
C3 C4 C5 C6 -3.8(4)
C4 C5 C6 C1 1.0(4)
C4 C5 C6 C16 -179.7(2)
N1 C1 C6 C5 -176.1(2)
C2 C1 C6 C5 3.8(3)
N1 C1 C6 C16 4.6(3)
C2 C1 C6 C16 -175.5(2)
C3 C2 C7 C12 -71.0(3)
C1 C2 C7 C12 112.0(2)
C3 C2 C7 C8 106.4(2)
C1 C2 C7 C8 -70.6(3)
C12 C7 C8 C9 -3.0(3)
C2 C7 C8 C9 179.58(19)
C12 C7 C8 C13 175.70(19)
C2 C7 C8 C13 -1.7(3)
C7 C8 C9 C10 1.7(3)
C13 C8 C9 C10 -176.9(2)
C8 C9 C10 C11 1.2(3)
C8 C9 C10 C14 -179.2(2)
C9 C10 C11 C12 -3.0(3)
C14 C10 C11 C12 177.4(2)
C10 C11 C12 C7 1.7(3)
C10 C11 C12 C15 -176.1(2)
C8 C7 C12 C11 1.3(3)
C2 C7 C12 C11 178.69(19)
C8 C7 C12 C15 179.1(2)
C2 C7 C12 C15 -3.5(3)
C5 C6 C16 C21 -83.7(3)
C1 C6 C16 C21 95.6(3)
C5 C6 C16 C17 92.8(3)
C1 C6 C16 C17 -87.9(3)
C21 C16 C17 C18 2.2(3)
C6 C16 C17 C18 -174.4(2)
C21 C16 C17 C22 -178.2(2)
C6 C16 C17 C22 5.2(3)
C16 C17 C18 C19 0.2(4)
C22 C17 C18 C19 -179.5(3)
C17 C18 C19 C20 -2.4(4)
C17 C18 C19 C23 175.2(3)
C18 C19 C20 C21 2.4(4)
C23 C19 C20 C21 -175.2(3)
C17 C16 C21 C20 -2.2(4)
C6 C16 C21 C20 174.4(2)
C17 C16 C21 C24 177.8(2)
C6 C16 C21 C24 -5.7(3)
C19 C20 C21 C16 -0.1(4)
C19 C20 C21 C24 180.0(3)
Bi2 N2 C25 C30 171.51(15)
Bi1 N2 C25 C30 -20.9(3)
Bi2 N2 C25 C26 -8.5(3)
Bi1 N2 C25 C26 159.09(16)
N2 C25 C26 C27 176.4(2)
C30 C25 C26 C27 -3.5(3)
N2 C25 C26 C31 -6.1(3)
C30 C25 C26 C31 174.0(2)
C25 C26 C27 C28 1.8(4)
C31 C26 C27 C28 -175.8(2)
C26 C27 C28 C29 1.0(4)
C27 C28 C29 C30 -2.0(4)
C28 C29 C30 C25 0.1(3)
C28 C29 C30 C40 175.1(2)
N2 C25 C30 C29 -177.3(2)
C26 C25 C30 C29 2.7(3)
N2 C25 C30 C40 7.8(3)
C26 C25 C30 C40 -172.27(19)
C27 C26 C31 C36 -79.0(3)
C25 C26 C31 C36 103.4(2)
C27 C26 C31 C32 101.1(2)
C25 C26 C31 C32 -76.4(3)
C36 C31 C32 C33 -3.1(3)
C26 C31 C32 C33 176.75(19)
C36 C31 C32 C37 176.7(2)
C26 C31 C32 C37 -3.4(3)
C31 C32 C33 C34 1.1(3)
C37 C32 C33 C34 -178.7(2)
C32 C33 C34 C35 1.3(3)
C32 C33 C34 C38 -178.5(2)
C33 C34 C35 C36 -1.8(3)
C38 C34 C35 C36 178.0(2)
C34 C35 C36 C31 -0.2(3)
C34 C35 C36 C39 -178.0(2)
C32 C31 C36 C35 2.7(3)
C26 C31 C36 C35 -177.17(19)
C32 C31 C36 C39 -179.58(19)
C26 C31 C36 C39 0.6(3)
C29 C30 C40 C41 94.6(3)
C25 C30 C40 C41 -90.3(3)
C29 C30 C40 C45 -84.2(3)
C25 C30 C40 C45 90.9(3)
C45 C40 C41 C42 0.5(3)
C30 C40 C41 C42 -178.3(2)
C45 C40 C41 C46 -178.8(2)
C30 C40 C41 C46 2.4(3)
C40 C41 C42 C43 -0.3(4)
C46 C41 C42 C43 178.9(2)
C41 C42 C43 C44 -0.1(4)
C41 C42 C43 C47 177.8(2)
C42 C43 C44 C45 0.4(4)
C47 C43 C44 C45 -177.5(2)
C43 C44 C45 C40 -0.3(4)
C43 C44 C45 C48 178.6(2)
C41 C40 C45 C44 -0.2(3)
C30 C40 C45 C44 178.7(2)
C41 C40 C45 C48 -179.1(2)
C30 C40 C45 C48 -0.3(3)
C51 C49 C50 C57B -5.2(8)
Bi1 C49 C50 C57B -179.0(7)
C51 C49 C50 C57A -7.2(7)
Bi1 C49 C50 C57A 179.0(6)
C51 C49 C50 Bi2 176.58(18)
Bi1 C49 C50 Bi2 2.7(2)
C50 C49 C51 C52 144.8(2)
Bi1 C49 C51 C52 -41.4(3)
C50 C49 C51 C56 -38.6(3)
Bi1 C49 C51 C56 135.17(18)
C56 C51 C52 C53 0.6(3)
C49 C51 C52 C53 177.3(2)
C51 C52 C53 C54 -1.0(4)
C52 C53 C54 C55 0.8(4)
C53 C54 C55 C56 0.0(4)
C54 C55 C56 C51 -0.4(4)
C52 C51 C56 C55 0.2(3)
C49 C51 C56 C55 -176.5(2)
C49 C50 C57B C58B -41.8(8)
C57A C50 C57B C58B 10(21)
Bi2 C50 C57B C58B 136.4(4)
C49 C50 C57B C62B 139.5(5)
C57A C50 C57B C62B -168(22)
Bi2 C50 C57B C62B -42.2(6)
C62B C57B C58B C59B 0.0
C50 C57B C58B C59B -178.6(8)
C57B C58B C59B C60B 0.0
C58B C59B C60B C61B 0.0
C59B C60B C61B C62B 0.0
C60B C61B C62B C57B 0.0
C58B C57B C62B C61B 0.0
C50 C57B C62B C61B 178.7(7)
C49 C50 C57A C58A -42.2(7)
C57B C50 C57A C58A -171(22)
Bi2 C50 C57A C58A 134.0(3)
C49 C50 C57A C62A 138.1(5)
C57B C50 C57A C62A 9(21)
Bi2 C50 C57A C62A -45.7(6)
C62A C57A C58A C59A 0.0
C50 C57A C58A C59A -179.7(6)
C57A C58A C59A C60A 0.0
C58A C59A C60A C61A 0.0
C59A C60A C61A C62A 0.0
C60A C61A C62A C57A 0.0
C58A C57A C62A C61A 0.0
C50 C57A C62A C61A 179.6(7)
C68 C63 C64 C65 1.7(6)
C63 C64 C65 C66 -0.9(7)
C64 C65 C66 C67 -1.5(7)
C65 C66 C67 C68 3.1(6)
C64 C63 C68 C67 -0.1(6)
C66 C67 C68 C63 -2.4(6)
